data_1518236
loop_
_publ_author_name
'Maolanon, Alex R.'
'Villadsen, Jesper S.'
'Christensen, Niels J.'
'Hoeck, Casper'
'Friis, Tina'
'Harris, Pernille'
'Gotfredsen, Charlotte H.'
'Fristrup, Peter'
'Olsen, Christian A.'

_publ_section_title
;
 Methyl effect in azumamides provides insight into histone deacetylase
 inhibition by macrocycles.
;
_journal_issue 22
_journal_name_full 'Journal of medicinal chemistry'
_journal_page_first 9644
_journal_page_last 9657
_journal_paper_doi 10.1021/jm501399d
_journal_volume 57
_journal_year 2014
_chemical_absolute_configuration ad
_chemical_formula_moiety 'C13 H27 N O4 S'
_chemical_formula_sum 'C13 H27 N O4 S'
_chemical_formula_weight 293.41
_chemical_name_systematic
;
 ?
;
_space_group_crystal_system monoclinic
_space_group_IT_number 4
_space_group_name_Hall 'P 2yb'
_space_group_name_H-M_alt 'P 1 21 1'
_symmetry_space_group_name_Hall 'P 2yb'
_symmetry_space_group_name_H-M 'P 1 21 1'
_atom_sites_solution_hydrogens mixed
_audit_creation_date 2014-07-04
_audit_creation_method
;
Olex2 1.2
(compiled 2014.03.12 svn.r2899 for OlexSys, GUI svn.r4796)
;
_cell_angle_alpha 90
_cell_angle_beta 91.895(5)
_cell_angle_gamma 90
_cell_formula_units_Z 4
_cell_length_a 6.0994(17)
_cell_length_b 22.475(6)
_cell_length_c 11.962(4)
_cell_measurement_reflns_used 1454
_cell_measurement_temperature 120(2)
_cell_measurement_theta_max 18.904
_cell_measurement_theta_min 3.342
_cell_volume 1638.9(8)
_computing_data_reduction 'SAINT v6.45A (Bruker, 2003)'
_computing_molecular_graphics 'Olex2 (Dolomanov et al., 2009)'
_computing_publication_material 'Olex2 (Dolomanov et al., 2009)'
_computing_structure_refinement 'ShelXL (Sheldrick, 2008)'
_diffrn_ambient_temperature 120.0
_diffrn_measured_fraction_theta_full 0.998
_diffrn_measured_fraction_theta_max 0.995
_diffrn_measurement_device_type 'Bruker P4'
_diffrn_measurement_method '\w scans'
_diffrn_radiation_monochromator graphite
_diffrn_radiation_type MoK\a
_diffrn_radiation_wavelength 0.71073
_diffrn_reflns_av_R_equivalents 0.1133
_diffrn_reflns_av_unetI/netI 0.1730
_diffrn_reflns_Laue_measured_fraction_full 0.998
_diffrn_reflns_Laue_measured_fraction_max 0.995
_diffrn_reflns_limit_h_max 8
_diffrn_reflns_limit_h_min -8
_diffrn_reflns_limit_k_max 29
_diffrn_reflns_limit_k_min -29
_diffrn_reflns_limit_l_max 15
_diffrn_reflns_limit_l_min -15
_diffrn_reflns_number 17843
_diffrn_reflns_point_group_measured_fraction_full 0.995
_diffrn_reflns_point_group_measured_fraction_max 0.985
_diffrn_reflns_theta_full 25.242
_diffrn_reflns_theta_max 28.231
_diffrn_reflns_theta_min 1.703
_exptl_absorpt_coefficient_mu 0.207
_exptl_absorpt_correction_T_max 1
_exptl_absorpt_correction_T_min 0.673074
_exptl_absorpt_correction_type multi-scan
_exptl_absorpt_process_details
;
SADABS v.2.10 (Bruker,2003) was used for absorption correction.
R(int) was 0.1012 before and 0.0547 after correction.
The Ratio of minimum to maximum transmission is 0.6731.
The \l/2 correction factor is 0.0015.
;
_exptl_crystal_density_diffrn 1.189
_exptl_crystal_F_000 640
_exptl_crystal_size_max 0.38
_exptl_crystal_size_mid 0.18
_exptl_crystal_size_min 0.02
_refine_diff_density_max 0.434
_refine_diff_density_min -0.598
_refine_diff_density_rms 0.085
_refine_ls_abs_structure_details
;
 Flack x determined using 1429 quotients [(I+)-(I-)]/[(I+)+(I-)]
 (Parsons and Flack (2004), Acta Cryst. A60, s61).
;
_refine_ls_abs_structure_Flack 0.09(7)
_refine_ls_extinction_method none
_refine_ls_goodness_of_fit_ref 1.038
_refine_ls_hydrogen_treatment mixed
_refine_ls_matrix_type full
_refine_ls_number_parameters 363
_refine_ls_number_reflns 7951
_refine_ls_number_restraints 3
_refine_ls_restrained_S_all 1.038
_refine_ls_R_factor_all 0.1670
_refine_ls_R_factor_gt 0.0828
_refine_ls_shift/su_max 0.002
_refine_ls_shift/su_mean 0.000
_refine_ls_structure_factor_coef Fsqd
_refine_ls_weighting_details
;
 w=1/[\s^2^(Fo^2^)+(0.0671P)^2^]
 where P=(Fo^2^+2Fc^2^)/3
;
_refine_ls_weighting_scheme calc
_refine_ls_wR_factor_gt 0.1511
_refine_ls_wR_factor_ref 0.1890
_reflns_Friedel_coverage 0.931
_reflns_Friedel_fraction_full 0.993
_reflns_Friedel_fraction_max 0.974
_reflns_number_gt 4406
_reflns_number_total 7951
_reflns_threshold_expression 'I > 2\s(I)'
_cod_data_source_file jm501399d_si_003.cif
_cod_data_source_block cpd25
_cod_depositor_comments 'Adding full bibliography for 1518235--1518236.cif.'
_cod_original_cell_volume 1638.8(8)
_cod_database_code 1518236
_shelxl_version_number 2013-2
_shelx_space_group_comment
;
The symmetry employed for this shelxl refinement is uniquely defined
by the following loop, which should always be used as a source of
symmetry information in preference to the above space-group names.
They are only intended as comments.
;
_olex2_refinement_description
;
1. Fixed Uiso
 At 1.2 times of:
  All C(H) groups, All C(H,H) groups
 At 1.5 times of:
  All C(H,H,H) groups, All N(H) groups, All O(H) groups
2. Restrained distances
 N21-H21
 0.86 with sigma of 0.02
 N11-H11
 0.86 with sigma of 0.02
3.a Ternary CH refined with riding coordinates:
 C15(H15), C25(H25)
3.b Secondary CH2 refined with riding coordinates:
 C16(H16A,H16B), C17(H17A,H17B), C18(H18A,H18B), C26(H26A,H26B), C27(H27A,
 H27B), C28(H28A,H28B)
3.c Idealised Me refined as rotating group:
 C12(H12A,H12B,H12C), C13(H13A,H13B,H13C), C14(H14A,H14B,H14C), C111(H11A,H11B,
 H11C), C112(H11D,H11E,H11F), C113(H11G,H11H,H11I), C22(H22A,H22B,H22C),
 C23(H23A,H23B,H23C), C24(H24A,H24B,H24C), C211(H21A,H21B,H21C), C212(H21D,H21E,
 H21F), C213(H21G,H21H,H21I)
3.d Idealised tetrahedral OH refined as rotating group:
 O12(H12), O22(H22)
;
_olex2_computing_structure_refinement_long 'ShelXL (Sheldrick, 2008)'

loop_
_space_group_symop_operation_xyz
'x, y, z'
'-x, y+1/2, -z'

loop_
_atom_site_label
_atom_site_type_symbol
_atom_site_fract_x
_atom_site_fract_y
_atom_site_fract_z
_atom_site_U_iso_or_equiv
_atom_site_adp_type
_atom_site_occupancy
_atom_site_site_symmetry_order
_atom_site_calc_flag
_atom_site_refinement_flags_posn
S1 S 0.6493(3) 0.31825(9) 0.4754(2) 0.0313(5) Uani 1 1 d .
C11 C 0.5371(13) 0.3895(3) 0.5243(7) 0.0289(19) Uani 1 1 d .
C12 C 0.4000(15) 0.3793(4) 0.6261(7) 0.037(2) Uani 1 1 d .
H12A H 0.4849 0.3562 0.6818 0.056 Uiso 1 1 calc GR
H12B H 0.2666 0.3574 0.6039 0.056 Uiso 1 1 calc GR
H12C H 0.3599 0.4178 0.6582 0.056 Uiso 1 1 calc GR
C13 C 0.7383(14) 0.4267(4) 0.5548(9) 0.047(3) Uani 1 1 d .
H13A H 0.8369 0.4273 0.4918 0.070 Uiso 1 1 calc GR
H13B H 0.8148 0.4094 0.6204 0.070 Uiso 1 1 calc GR
H13C H 0.6929 0.4675 0.5720 0.070 Uiso 1 1 calc GR
C14 C 0.4071(16) 0.4179(4) 0.4290(7) 0.041(2) Uani 1 1 d .
H14A H 0.3607 0.4579 0.4512 0.062 Uiso 1 1 calc GR
H14B H 0.2776 0.3936 0.4106 0.062 Uiso 1 1 calc GR
H14C H 0.4987 0.4208 0.3635 0.062 Uiso 1 1 calc GR
C15 C 0.4326(12) 0.2251(3) 0.3889(7) 0.0241(18) Uani 1 1 d .
H15 H 0.5206 0.2330 0.3214 0.029 Uiso 1 1 calc R
C16 C 0.2035(12) 0.2062(3) 0.3511(7) 0.0276(18) Uani 1 1 d .
H16A H 0.1153 0.2001 0.4182 0.033 Uiso 1 1 calc R
H16B H 0.2133 0.1674 0.3124 0.033 Uiso 1 1 calc R
C17 C 0.0827(12) 0.2497(4) 0.2737(7) 0.0298(19) Uani 1 1 d .
H17A H -0.0701 0.2361 0.2599 0.036 Uiso 1 1 calc R
H17B H 0.0784 0.2894 0.3093 0.036 Uiso 1 1 calc R
C18 C 0.5451(13) 0.1753(3) 0.4585(7) 0.0281(19) Uani 1 1 d .
H18A H 0.6904 0.1898 0.4859 0.034 Uiso 1 1 calc R
H18B H 0.4565 0.1674 0.5247 0.034 Uiso 1 1 calc R
C19 C 0.5769(12) 0.1177(4) 0.3972(7) 0.0263(18) Uani 1 1 d .
C110 C 0.7417(12) 0.0761(3) 0.2269(7) 0.0273(18) Uani 1 1 d .
C111 C 0.8439(13) 0.1075(4) 0.1300(7) 0.036(2) Uani 1 1 d .
H11A H 0.7376 0.1353 0.0958 0.054 Uiso 1 1 calc GR
H11B H 0.8865 0.0781 0.0742 0.054 Uiso 1 1 calc GR
H11C H 0.9740 0.1295 0.1569 0.054 Uiso 1 1 calc GR
C112 C 0.5386(13) 0.0415(4) 0.1892(7) 0.036(2) Uani 1 1 d .
H11D H 0.4843 0.0186 0.2523 0.054 Uiso 1 1 calc GR
H11E H 0.5757 0.0143 0.1287 0.054 Uiso 1 1 calc GR
H11F H 0.4247 0.0692 0.1623 0.054 Uiso 1 1 calc GR
C113 C 0.9083(13) 0.0366(4) 0.2914(8) 0.038(2) Uani 1 1 d .
H11G H 1.0381 0.0602 0.3128 0.057 Uiso 1 1 calc GR
H11H H 0.9515 0.0034 0.2438 0.057 Uiso 1 1 calc GR
H11I H 0.8415 0.0210 0.3588 0.057 Uiso 1 1 calc GR
N11 N 0.4181(9) 0.2803(3) 0.4545(6) 0.0247(15) Uani 1 1 d D
H11 H 0.342(12) 0.269(4) 0.509(5) 0.037 Uiso 1 1 d DR
O11 O 0.7719(9) 0.2943(3) 0.5787(6) 0.0504(18) Uani 1 1 d .
O12 O 0.1911(8) 0.2536(3) 0.1708(4) 0.0375(15) Uani 1 1 d .
H12 H 0.0990 0.2612 0.1190 0.056 Uiso 1 1 calc GR
O13 O 0.5178(9) 0.0692(2) 0.4291(5) 0.0327(14) Uani 1 1 d .
O14 O 0.6821(8) 0.1263(2) 0.3006(4) 0.0255(12) Uani 1 1 d .
S2 S 0.6858(3) 0.29639(8) 0.93523(18) 0.0260(5) Uani 1 1 d .
C21 C 0.6026(11) 0.3658(3) 1.0047(7) 0.0255(18) Uani 1 1 d .
C22 C 0.6169(15) 0.3605(4) 1.1301(8) 0.046(2) Uani 1 1 d .
H22A H 0.5586 0.3968 1.1637 0.069 Uiso 1 1 calc GR
H22B H 0.7704 0.3552 1.1548 0.069 Uiso 1 1 calc GR
H22C H 0.5309 0.3261 1.1536 0.069 Uiso 1 1 calc GR
C23 C 0.7605(13) 0.4130(4) 0.9621(9) 0.042(2) Uani 1 1 d .
H23A H 0.7527 0.4137 0.8801 0.064 Uiso 1 1 calc GR
H23B H 0.9106 0.4035 0.9879 0.064 Uiso 1 1 calc GR
H23C H 0.7194 0.4522 0.9909 0.064 Uiso 1 1 calc GR
C24 C 0.3664(12) 0.3818(4) 0.9639(8) 0.037(2) Uani 1 1 d .
H24A H 0.2629 0.3532 0.9947 0.055 Uiso 1 1 calc GR
H24B H 0.3564 0.3803 0.8820 0.055 Uiso 1 1 calc GR
H24C H 0.3302 0.4220 0.9892 0.055 Uiso 1 1 calc GR
C25 C 0.4492(12) 0.1977(3) 0.9022(7) 0.0241(18) Uani 1 1 d .
H25 H 0.5908 0.1753 0.9085 0.029 Uiso 1 1 calc R
C26 C 0.3968(11) 0.2094(3) 0.7801(7) 0.0282(19) Uani 1 1 d .
H26A H 0.3954 0.1708 0.7404 0.034 Uiso 1 1 calc R
H26B H 0.5177 0.2333 0.7501 0.034 Uiso 1 1 calc R
C27 C 0.1810(12) 0.2413(4) 0.7517(6) 0.0271(18) Uani 1 1 d .
H27A H 0.0587 0.2212 0.7889 0.033 Uiso 1 1 calc R
H27B H 0.1886 0.2830 0.7780 0.033 Uiso 1 1 calc R
C28 C 0.2709(12) 0.1611(3) 0.9617(7) 0.0281(19) Uani 1 1 d .
H28A H 0.3204 0.1528 1.0398 0.034 Uiso 1 1 calc R
H28B H 0.1334 0.1845 0.9635 0.034 Uiso 1 1 calc R
C29 C 0.2288(12) 0.1035(3) 0.9008(7) 0.0270(18) Uani 1 1 d .
C210 C -0.0214(14) 0.0585(4) 0.7538(7) 0.034(2) Uani 1 1 d .
C211 C -0.2150(17) 0.0873(4) 0.6924(10) 0.064(3) Uani 1 1 d .
H21A H -0.1718 0.1265 0.6650 0.096 Uiso 1 1 calc GR
H21B H -0.3362 0.0918 0.7435 0.096 Uiso 1 1 calc GR
H21C H -0.2622 0.0623 0.6290 0.096 Uiso 1 1 calc GR
C212 C 0.1596(15) 0.0456(6) 0.6761(10) 0.081(4) Uani 1 1 d .
H21D H 0.2112 0.0830 0.6438 0.121 Uiso 1 1 calc GR
H21E H 0.1052 0.0193 0.6160 0.121 Uiso 1 1 calc GR
H21F H 0.2811 0.0262 0.7175 0.121 Uiso 1 1 calc GR
C213 C -0.0933(19) 0.0061(5) 0.8192(10) 0.069(4) Uani 1 1 d .
H21G H -0.1786 -0.0208 0.7701 0.104 Uiso 1 1 calc GR
H21H H -0.1845 0.0194 0.8803 0.104 Uiso 1 1 calc GR
H21I H 0.0357 -0.0149 0.8503 0.104 Uiso 1 1 calc GR
N21 N 0.4745(10) 0.2539(3) 0.9660(6) 0.0253(15) Uani 1 1 d D
H21 H 0.472(14) 0.251(4) 1.040(3) 0.038 Uiso 1 1 d DR
O21 O 0.8928(7) 0.2772(3) 0.9978(5) 0.0363(15) Uani 1 1 d .
O22 O 0.1454(8) 0.2397(2) 0.6341(4) 0.0282(13) Uani 1 1 d .
H22 H 0.0834 0.2713 0.6128 0.042 Uiso 1 1 calc GR
O23 O 0.3417(9) 0.0595(2) 0.9101(6) 0.0465(17) Uani 1 1 d .
O24 O 0.0478(8) 0.1069(2) 0.8340(5) 0.0286(13) Uani 1 1 d .

loop_
_atom_site_aniso_label
_atom_site_aniso_U_11
_atom_site_aniso_U_22
_atom_site_aniso_U_33
_atom_site_aniso_U_23
_atom_site_aniso_U_13
_atom_site_aniso_U_12
S1 0.0148(9) 0.0260(10) 0.0531(14) -0.0077(11) -0.0006(9) 0.0006(8)
C11 0.025(4) 0.021(4) 0.040(5) -0.004(4) -0.002(4) -0.001(3)
C12 0.043(5) 0.027(4) 0.042(6) -0.006(4) 0.004(4) 0.003(4)
C13 0.031(5) 0.027(5) 0.083(8) -0.011(5) 0.000(5) -0.006(4)
C14 0.048(6) 0.035(5) 0.039(6) 0.006(4) -0.008(5) 0.012(4)
C15 0.021(4) 0.023(4) 0.028(5) -0.001(3) -0.001(3) -0.003(3)
C16 0.025(4) 0.026(4) 0.031(5) -0.005(4) 0.000(4) -0.005(3)
C17 0.015(4) 0.034(5) 0.039(5) -0.001(4) -0.003(4) 0.000(3)
C18 0.028(4) 0.029(5) 0.027(5) 0.000(4) 0.001(4) 0.000(4)
C19 0.023(4) 0.030(5) 0.026(5) 0.000(4) -0.002(3) 0.006(4)
C110 0.023(4) 0.024(4) 0.034(5) -0.003(4) -0.003(4) 0.001(3)
C111 0.026(4) 0.042(5) 0.041(5) -0.007(4) 0.010(4) -0.009(4)
C112 0.030(5) 0.036(5) 0.042(6) 0.001(4) -0.004(4) -0.006(4)
C113 0.023(4) 0.033(5) 0.058(6) 0.001(4) 0.001(4) 0.003(4)
N11 0.014(3) 0.023(4) 0.038(4) -0.005(3) 0.004(3) 0.000(3)
O11 0.034(3) 0.035(3) 0.080(5) -0.008(4) -0.032(3) 0.007(3)
O12 0.018(3) 0.068(4) 0.026(3) 0.001(3) 0.004(2) 0.003(3)
O13 0.030(3) 0.028(3) 0.041(4) 0.004(3) 0.004(3) -0.002(3)
O14 0.023(3) 0.020(3) 0.034(3) -0.006(2) 0.001(2) 0.001(2)
S2 0.0148(9) 0.0261(10) 0.0371(12) 0.0000(9) -0.0011(8) -0.0001(8)
C21 0.013(4) 0.024(4) 0.040(5) -0.006(4) -0.002(3) 0.003(3)
C22 0.043(6) 0.046(6) 0.049(6) -0.017(5) -0.006(5) -0.001(5)
C23 0.021(4) 0.030(5) 0.076(7) -0.004(5) -0.007(4) -0.004(4)
C24 0.015(4) 0.031(5) 0.063(7) -0.004(4) -0.001(4) 0.004(3)
C25 0.016(4) 0.023(4) 0.034(5) -0.002(4) 0.000(3) 0.005(3)
C26 0.013(4) 0.027(4) 0.045(5) 0.003(4) 0.001(3) 0.001(3)
C27 0.021(4) 0.030(4) 0.031(5) 0.002(4) 0.000(3) 0.002(3)
C28 0.021(4) 0.019(4) 0.044(5) 0.000(4) -0.002(4) 0.000(3)
C29 0.024(4) 0.019(4) 0.038(5) 0.004(4) 0.000(4) 0.000(3)
C210 0.029(4) 0.032(4) 0.040(5) -0.009(4) -0.011(4) 0.001(4)
C211 0.058(7) 0.044(6) 0.087(8) -0.017(6) -0.045(6) 0.014(5)
C212 0.032(6) 0.124(11) 0.087(9) -0.066(9) 0.016(6) -0.020(7)
C213 0.065(8) 0.045(6) 0.095(10) 0.008(6) -0.040(7) -0.019(6)
N21 0.015(3) 0.024(3) 0.037(4) 0.006(3) 0.000(3) 0.000(3)
O21 0.008(2) 0.045(4) 0.055(4) 0.000(3) -0.010(3) 0.007(2)
O22 0.026(3) 0.034(3) 0.025(3) 0.001(3) -0.003(2) 0.004(2)
O23 0.030(3) 0.024(3) 0.084(5) -0.006(3) -0.021(3) 0.006(3)
O24 0.020(3) 0.024(3) 0.042(4) -0.002(3) -0.009(2) 0.001(2)

loop_
_atom_type_symbol
_atom_type_description
_atom_type_scat_dispersion_real
_atom_type_scat_dispersion_imag
_atom_type_scat_source
C C 0.0033 0.0016 'International Tables Vol C Tables 4.2.6.8 and 6.1.1.4'
H H 0.0000 0.0000 'International Tables Vol C Tables 4.2.6.8 and 6.1.1.4'
N N 0.0061 0.0033 'International Tables Vol C Tables 4.2.6.8 and 6.1.1.4'
O O 0.0106 0.0060 'International Tables Vol C Tables 4.2.6.8 and 6.1.1.4'
S S 0.1246 0.1234 'International Tables Vol C Tables 4.2.6.8 and 6.1.1.4'

loop_
_geom_angle_atom_site_label_1
_geom_angle_atom_site_label_2
_geom_angle_atom_site_label_3
_geom_angle
N11 S1 C11 99.9(3)
O11 S1 C11 103.1(4)
O11 S1 N11 109.5(4)
C12 C11 S1 110.2(6)
C12 C11 C13 110.6(7)
C13 C11 S1 104.4(5)
C14 C11 S1 108.6(6)
C14 C11 C12 112.3(7)
C14 C11 C13 110.3(8)
C11 C12 H12A 109.5
C11 C12 H12B 109.5
C11 C12 H12C 109.5
H12A C12 H12B 109.5
H12A C12 H12C 109.5
H12B C12 H12C 109.5
C11 C13 H13A 109.5
C11 C13 H13B 109.5
C11 C13 H13C 109.5
H13A C13 H13B 109.5
H13A C13 H13C 109.5
H13B C13 H13C 109.5
C11 C14 H14A 109.5
C11 C14 H14B 109.5
C11 C14 H14C 109.5
H14A C14 H14B 109.5
H14A C14 H14C 109.5
H14B C14 H14C 109.5
C16 C15 H15 108.9
C16 C15 C18 110.3(6)
C18 C15 H15 108.9
N11 C15 H15 108.9
N11 C15 C16 108.9(6)
N11 C15 C18 111.0(6)
C15 C16 H16A 108.5
C15 C16 H16B 108.5
C15 C16 C17 115.1(6)
H16A C16 H16B 107.5
C17 C16 H16A 108.5
C17 C16 H16B 108.5
C16 C17 H17A 109.7
C16 C17 H17B 109.7
H17A C17 H17B 108.2
O12 C17 C16 109.8(6)
O12 C17 H17A 109.7
O12 C17 H17B 109.7
C15 C18 H18A 108.5
C15 C18 H18B 108.5
H18A C18 H18B 107.5
C19 C18 C15 115.1(6)
C19 C18 H18A 108.5
C19 C18 H18B 108.5
O13 C19 C18 125.2(7)
O13 C19 O14 123.4(7)
O14 C19 C18 111.4(7)
C111 C110 C112 111.4(7)
C111 C110 C113 111.9(7)
C112 C110 C113 111.9(7)
O14 C110 C111 102.5(6)
O14 C110 C112 110.7(6)
O14 C110 C113 108.2(6)
C110 C111 H11A 109.5
C110 C111 H11B 109.5
C110 C111 H11C 109.5
H11A C111 H11B 109.5
H11A C111 H11C 109.5
H11B C111 H11C 109.5
C110 C112 H11D 109.5
C110 C112 H11E 109.5
C110 C112 H11F 109.5
H11D C112 H11E 109.5
H11D C112 H11F 109.5
H11E C112 H11F 109.5
C110 C113 H11G 109.5
C110 C113 H11H 109.5
C110 C113 H11I 109.5
H11G C113 H11H 109.5
H11G C113 H11I 109.5
H11H C113 H11I 109.5
S1 N11 H11 121(6)
C15 N11 S1 116.6(5)
C15 N11 H11 101(6)
C17 O12 H12 109.5
C19 O14 C110 122.0(6)
N21 S2 C21 99.2(3)
O21 S2 C21 104.8(3)
O21 S2 N21 111.7(3)
C22 C21 S2 112.0(6)
C22 C21 C23 111.7(7)
C22 C21 C24 110.8(7)
C23 C21 S2 104.5(5)
C23 C21 C24 108.8(7)
C24 C21 S2 108.7(5)
C21 C22 H22A 109.5
C21 C22 H22B 109.5
C21 C22 H22C 109.5
H22A C22 H22B 109.5
H22A C22 H22C 109.5
H22B C22 H22C 109.5
C21 C23 H23A 109.5
C21 C23 H23B 109.5
C21 C23 H23C 109.5
H23A C23 H23B 109.5
H23A C23 H23C 109.5
H23B C23 H23C 109.5
C21 C24 H24A 109.5
C21 C24 H24B 109.5
C21 C24 H24C 109.5
H24A C24 H24B 109.5
H24A C24 H24C 109.5
H24B C24 H24C 109.5
C26 C25 H25 108.4
C26 C25 C28 114.0(6)
C28 C25 H25 108.4
N21 C25 H25 108.4
N21 C25 C26 111.4(6)
N21 C25 C28 106.1(6)
C25 C26 H26A 108.1
C25 C26 H26B 108.1
C25 C26 C27 116.8(7)
H26A C26 H26B 107.3
C27 C26 H26A 108.1
C27 C26 H26B 108.1
C26 C27 H27A 110.1
C26 C27 H27B 110.1
H27A C27 H27B 108.4
O22 C27 C26 108.2(6)
O22 C27 H27A 110.1
O22 C27 H27B 110.1
C25 C28 H28A 109.6
C25 C28 H28B 109.6
H28A C28 H28B 108.1
C29 C28 C25 110.1(7)
C29 C28 H28A 109.6
C29 C28 H28B 109.6
O23 C29 C28 124.9(7)
O23 C29 O24 123.9(7)
O24 C29 C28 111.2(6)
C212 C210 C211 111.1(9)
C212 C210 O24 109.8(7)
C213 C210 C211 110.8(8)
C213 C210 C212 114.3(10)
C213 C210 O24 108.6(7)
O24 C210 C211 101.4(7)
C210 C211 H21A 109.5
C210 C211 H21B 109.5
C210 C211 H21C 109.5
H21A C211 H21B 109.5
H21A C211 H21C 109.5
H21B C211 H21C 109.5
C210 C212 H21D 109.5
C210 C212 H21E 109.5
C210 C212 H21F 109.5
H21D C212 H21E 109.5
H21D C212 H21F 109.5
H21E C212 H21F 109.5
C210 C213 H21G 109.5
C210 C213 H21H 109.5
C210 C213 H21I 109.5
H21G C213 H21H 109.5
H21G C213 H21I 109.5
H21H C213 H21I 109.5
S2 N21 H21 108(6)
C25 N21 S2 116.5(5)
C25 N21 H21 116(6)
C27 O22 H22 109.5
C29 O24 C210 123.1(6)

loop_
_geom_bond_atom_site_label_1
_geom_bond_atom_site_label_2
_geom_bond_distance
S1 C11 1.844(8)
S1 N11 1.659(6)
S1 O11 1.522(6)
C11 C12 1.516(11)
C11 C13 1.520(11)
C11 C14 1.509(11)
C12 H12A 0.9800
C12 H12B 0.9800
C12 H12C 0.9800
C13 H13A 0.9800
C13 H13B 0.9800
C13 H13C 0.9800
C14 H14A 0.9800
C14 H14B 0.9800
C14 H14C 0.9800
C15 H15 1.0000
C15 C16 1.515(10)
C15 C18 1.543(10)
C15 N11 1.472(9)
C16 H16A 0.9900
C16 H16B 0.9900
C16 C17 1.520(11)
C17 H17A 0.9900
C17 H17B 0.9900
C17 O12 1.419(9)
C18 H18A 0.9900
C18 H18B 0.9900
C18 C19 1.504(11)
C19 O13 1.212(9)
C19 O14 1.355(9)
C110 C111 1.510(11)
C110 C112 1.519(11)
C110 C113 1.538(11)
C110 O14 1.483(9)
C111 H11A 0.9800
C111 H11B 0.9800
C111 H11C 0.9800
C112 H11D 0.9800
C112 H11E 0.9800
C112 H11F 0.9800
C113 H11G 0.9800
C113 H11H 0.9800
C113 H11I 0.9800
N11 H11 0.85(3)
O12 H12 0.8400
S2 C21 1.846(8)
S2 N21 1.655(6)
S2 O21 1.509(5)
C21 C22 1.504(11)
C21 C23 1.533(11)
C21 C24 1.548(10)
C22 H22A 0.9800
C22 H22B 0.9800
C22 H22C 0.9800
C23 H23A 0.9800
C23 H23B 0.9800
C23 H23C 0.9800
C24 H24A 0.9800
C24 H24B 0.9800
C24 H24C 0.9800
C25 H25 1.0000
C25 C26 1.507(11)
C25 C28 1.554(10)
C25 N21 1.481(10)
C26 H26A 0.9900
C26 H26B 0.9900
C26 C27 1.527(10)
C27 H27A 0.9900
C27 H27B 0.9900
C27 O22 1.417(9)
C28 H28A 0.9900
C28 H28B 0.9900
C28 C29 1.504(11)
C29 O23 1.208(9)
C29 O24 1.343(9)
C210 C211 1.516(12)
C210 C212 1.495(12)
C210 C213 1.488(13)
C210 O24 1.502(9)
C211 H21A 0.9800
C211 H21B 0.9800
C211 H21C 0.9800
C212 H21D 0.9800
C212 H21E 0.9800
C212 H21F 0.9800
C213 H21G 0.9800
C213 H21H 0.9800
C213 H21I 0.9800
N21 H21 0.88(3)
O22 H22 0.8400

loop_
_geom_torsion_atom_site_label_1
_geom_torsion_atom_site_label_2
_geom_torsion_atom_site_label_3
_geom_torsion_atom_site_label_4
_geom_torsion
C11 S1 N11 C15 165.7(6)
C15 C16 C17 O12 65.5(9)
C15 C18 C19 O13 -127.0(8)
C15 C18 C19 O14 53.3(9)
C16 C15 C18 C19 61.8(9)
C16 C15 N11 S1 -164.3(5)
C18 C15 C16 C17 -175.2(7)
C18 C15 N11 S1 74.1(7)
C18 C19 O14 C110 177.4(6)
C111 C110 O14 C19 177.6(6)
C112 C110 O14 C19 58.8(9)
C113 C110 O14 C19 -64.1(8)
N11 S1 C11 C12 57.0(6)
N11 S1 C11 C13 175.8(6)
N11 S1 C11 C14 -66.4(6)
N11 C15 C16 C17 62.8(9)
N11 C15 C18 C19 -177.4(6)
O11 S1 C11 C12 -55.8(6)
O11 S1 C11 C13 63.0(7)
O11 S1 C11 C14 -179.2(6)
O11 S1 N11 C15 -86.6(6)
O13 C19 O14 C110 -2.4(11)
C21 S2 N21 C25 165.6(5)
C25 C26 C27 O22 -170.9(6)
C25 C28 C29 O23 80.5(10)
C25 C28 C29 O24 -99.6(7)
C26 C25 C28 C29 55.5(8)
C26 C25 N21 S2 -66.1(7)
C28 C25 C26 C27 57.0(9)
C28 C25 N21 S2 169.3(5)
C28 C29 O24 C210 173.3(7)
C211 C210 O24 C29 -174.1(8)
C212 C210 O24 C29 -56.4(11)
C213 C210 O24 C29 69.2(10)
N21 S2 C21 C22 70.4(6)
N21 S2 C21 C23 -168.5(5)
N21 S2 C21 C24 -52.4(6)
N21 C25 C26 C27 -63.1(9)
N21 C25 C28 C29 178.5(6)
O21 S2 C21 C22 -45.1(6)
O21 S2 C21 C23 76.0(6)
O21 S2 C21 C24 -167.9(6)
O21 S2 N21 C25 -84.4(6)
O23 C29 O24 C210 -6.8(12)
